data_4333950
loop_
_publ_author_name
'Naleen B. Jayaratna'
'Igor I. Gerus'
'Roman V. Mironets'
'Pavel K. Mykhailiuk'
'Muhammed Yousufuddin'
'H. V. Rasika Dias'

_publ_contact_author_address
;Department of Chemistry and Biochemistry
The University of Texas at Arlington
700 Planetarium Place, Room 130 CPB
Arlington, Texas 76019-0065, USA
;
_publ_contact_author_email dias@uta.edu
_publ_contact_author_fax 817-272-3808
_publ_contact_author_name 'Rasika Dias'
_publ_contact_author_phone 817-272-3813
_publ_section_title
;
 Silver(I) and Copper(I) Adducts of a Tris(pyrazolyl)borate Decorated with
 Nine Trifluoromethyl Groups
;
_journal_name_full 'Inorganic Chemistry'
_journal_page_first 1691
_journal_page_last 1693
_journal_paper_doi 10.1021/ic302715d
_journal_volume 52
_journal_year 2013
_chemical_formula_sum 'C20 H5 Ag B F27 N6'
_chemical_formula_weight 960.98
_chemical_name_common '[HB(3,4,5-(CF3)3Pz)]Ag(C2H4)'
_chemical_name_systematic
; 
 ? 
;
_space_group_IT_number 14
_symmetry_cell_setting monoclinic
_symmetry_space_group_name_Hall '-P 2ybc'
_symmetry_space_group_name_H-M 'P 1 21/c 1'
_atom_sites_solution_hydrogens geom
_atom_sites_solution_primary direct
_atom_sites_solution_secondary difmap
_audit_creation_method SHELXL-97
_cell_angle_alpha 90.00
_cell_angle_beta 109.344(1)
_cell_angle_gamma 90.00
_cell_formula_units_Z 4
_cell_length_a 17.004(2)
_cell_length_b 10.0800(12)
_cell_length_c 18.153(2)
_cell_measurement_reflns_used 9882
_cell_measurement_temperature 100(2)
_cell_measurement_theta_max 29.48
_cell_measurement_theta_min 2.30
_cell_volume 2935.8(6)
_computing_cell_refinement 'Bruker SAINT'
_computing_data_collection 'Bruker APEX2'
_computing_data_reduction 'Bruker SAINT'
_computing_molecular_graphics 'Bruker SHELXTL'
_computing_publication_material 'Bruker SHELXTL'
_computing_structure_refinement 'SHELXL-97 (Sheldrick, 2008)'
_computing_structure_solution 'SHELXS-97 (Sheldrick, 2008)'
_diffrn_ambient_temperature 100(2)
_diffrn_measured_fraction_theta_full 0.995
_diffrn_measured_fraction_theta_max 0.995
_diffrn_measurement_device_type 'Bruker APEX-II CCD'
_diffrn_measurement_method '\f and \w scans'
_diffrn_radiation_monochromator graphite
_diffrn_radiation_source 'fine-focus sealed tube'
_diffrn_radiation_type MoK\a
_diffrn_radiation_wavelength 0.71073
_diffrn_reflns_av_R_equivalents 0.0780
_diffrn_reflns_av_sigmaI/netI 0.0483
_diffrn_reflns_limit_h_max 22
_diffrn_reflns_limit_h_min -22
_diffrn_reflns_limit_k_max 13
_diffrn_reflns_limit_k_min -13
_diffrn_reflns_limit_l_max 24
_diffrn_reflns_limit_l_min -24
_diffrn_reflns_number 27966
_diffrn_reflns_theta_full 28.43
_diffrn_reflns_theta_max 28.42
_diffrn_reflns_theta_min 1.27
_exptl_absorpt_coefficient_mu 0.887
_exptl_absorpt_correction_T_max 0.9570
_exptl_absorpt_correction_T_min 0.8785
_exptl_absorpt_correction_type multi-scan
_exptl_absorpt_process_details sadabs
_exptl_crystal_colour colorless
_exptl_crystal_density_diffrn 2.174
_exptl_crystal_description prism
_exptl_crystal_F_000 1848
_exptl_crystal_size_max 0.15
_exptl_crystal_size_mid 0.10
_exptl_crystal_size_min 0.05
_refine_diff_density_max 2.351
_refine_diff_density_min -2.638
_refine_diff_density_rms 0.113
_refine_ls_extinction_method none
_refine_ls_goodness_of_fit_ref 1.085
_refine_ls_hydrogen_treatment mixed
_refine_ls_matrix_type full
_refine_ls_number_parameters 499
_refine_ls_number_reflns 7368
_refine_ls_number_restraints 0
_refine_ls_restrained_S_all 1.085
_refine_ls_R_factor_all 0.0661
_refine_ls_R_factor_gt 0.0550
_refine_ls_shift/su_max 0.000
_refine_ls_shift/su_mean 0.000
_refine_ls_structure_factor_coef Fsqd
_refine_ls_weighting_details 'calc w=1/[\s^2^(Fo^2^)+(0.0456P)^2^+8.1083P] where P=(Fo^2^+2Fc^2^)/3'
_refine_ls_weighting_scheme calc
_refine_ls_wR_factor_gt 0.1272
_refine_ls_wR_factor_ref 0.1339
_reflns_number_gt 6217
_reflns_number_total 7368
_reflns_threshold_expression >2sigma(I)
_cod_data_source_file ic302715d_si_002_1.cif
_cod_data_source_block dias856m_0m
_cod_original_cell_volume 2935.7(6)
_cod_database_code 4333950

loop_
_symmetry_equiv_pos_as_xyz
'x, y, z'
'-x, y+1/2, -z+1/2'
'-x, -y, -z'
'x, -y-1/2, z-1/2'

loop_
_atom_site_label
_atom_site_type_symbol
_atom_site_fract_x
_atom_site_fract_y
_atom_site_fract_z
_atom_site_U_iso_or_equiv
_atom_site_adp_type
_atom_site_occupancy
_atom_site_symmetry_multiplicity
_atom_site_calc_flag
_atom_site_refinement_flags
Ag Ag 0.723962(18) 0.94788(4) 0.868661(16) 0.03136(10) Uani 1 1 d .
N1 N 0.68407(18) 0.9145(3) 1.02937(17) 0.0215(6) Uani 1 1 d .
N2 N 0.66364(17) 0.8539(3) 0.95900(18) 0.0226(6) Uani 1 1 d .
N3 N 0.83902(17) 0.9072(3) 1.04657(17) 0.0216(6) Uani 1 1 d .
N4 N 0.84743(18) 0.9073(3) 0.97495(18) 0.0235(6) Uani 1 1 d .
N5 N 0.76355(17) 1.1308(3) 1.02606(17) 0.0195(6) Uani 1 1 d .
N6 N 0.73110(17) 1.1466(3) 0.94778(17) 0.0197(6) Uani 1 1 d .
B B 0.7691(2) 0.9895(4) 1.0635(2) 0.0204(7) Uani 1 1 d .
C1 C 0.5924(2) 0.7895(4) 0.9490(2) 0.0269(8) Uani 1 1 d .
C2 C 0.5646(2) 0.8081(4) 1.0127(2) 0.0272(8) Uani 1 1 d .
C3 C 0.6250(2) 0.8888(4) 1.0626(2) 0.0238(7) Uani 1 1 d .
C4 C 0.5564(2) 0.7076(4) 0.8760(3) 0.0356(10) Uani 1 1 d .
C5 C 0.4871(2) 0.7550(5) 1.0237(3) 0.0349(9) Uani 1 1 d .
C6 C 0.6292(2) 0.9459(4) 1.1405(2) 0.0289(8) Uani 1 1 d .
C7 C 0.9174(2) 0.8411(4) 0.9814(2) 0.0222(7) Uani 1 1 d .
C8 C 0.9553(2) 0.7964(4) 1.0582(2) 0.0248(7) Uani 1 1 d .
C9 C 0.9028(2) 0.8395(4) 1.0973(2) 0.0248(7) Uani 1 1 d .
C10 C 0.9445(2) 0.8260(5) 0.9110(2) 0.0318(9) Uani 1 1 d .
C11 C 1.0370(2) 0.7235(5) 1.0914(3) 0.0343(9) Uani 1 1 d .
C12 C 0.9084(2) 0.8143(5) 1.1807(2) 0.0360(10) Uani 1 1 d .
C13 C 0.7307(2) 1.2762(4) 0.9341(2) 0.0219(7) Uani 1 1 d .
C14 C 0.7634(2) 1.3478(4) 1.0043(2) 0.0243(7) Uani 1 1 d .
C15 C 0.7836(2) 1.2497(4) 1.0608(2) 0.0226(7) Uani 1 1 d .
C16 C 0.7013(3) 1.3262(4) 0.8511(2) 0.0299(8) Uani 1 1 d .
C17 C 0.7728(3) 1.4942(5) 1.0151(3) 0.0376(9) Uani 1 1 d .
C18 C 0.8254(2) 1.2637(5) 1.1479(2) 0.0308(8) Uani 1 1 d .
C19 C 0.6369(3) 0.9471(6) 0.7384(2) 0.0474(12) Uani 1 1 d .
H19A H 0.6006 0.8684 0.7210 0.057 Uiso 1 1 calc R
H19B H 0.6087 1.0318 0.7178 0.057 Uiso 1 1 calc R
C20 C 0.7137(3) 0.9349(6) 0.7397(3) 0.0481(13) Uani 1 1 d .
H20A H 0.7366 1.0112 0.7189 0.058 Uiso 1 1 calc R
H20B H 0.7285 0.8483 0.7221 0.058 Uiso 1 1 calc R
F1 F 0.60697(16) 0.7035(3) 0.83381(15) 0.0411(6) Uani 1 1 d .
F2 F 0.54319(17) 0.5817(3) 0.8930(2) 0.0481(7) Uani 1 1 d .
F3 F 0.48314(16) 0.7558(3) 0.83048(18) 0.0507(8) Uani 1 1 d .
F4 F 0.44419(17) 0.6777(3) 0.9650(2) 0.0545(8) Uani 1 1 d .
F5 F 0.43485(14) 0.8521(3) 1.02787(16) 0.0381(6) Uani 1 1 d .
F6 F 0.50325(16) 0.6850(3) 1.08947(19) 0.0538(8) Uani 1 1 d .
F7 F 0.55814(16) 0.9266(3) 1.15432(16) 0.0495(8) Uani 1 1 d .
F8 F 0.64258(16) 1.0768(3) 1.14254(15) 0.0367(6) Uani 1 1 d .
F9 F 0.68992(17) 0.8915(3) 1.19933(15) 0.0448(7) Uani 1 1 d .
F10 F 0.95672(19) 0.7009(3) 0.89689(18) 0.0478(7) Uani 1 1 d .
F11 F 0.8887(2) 0.8754(4) 0.84784(17) 0.0702(12) Uani 1 1 d .
F12 F 1.01613(18) 0.8895(3) 0.92031(18) 0.0488(7) Uani 1 1 d .
F13 F 1.07795(18) 0.7232(4) 1.04024(19) 0.0647(10) Uani 1 1 d .
F14 F 1.02845(19) 0.5988(3) 1.1090(2) 0.0667(10) Uani 1 1 d .
F15 F 1.08652(15) 0.7820(3) 1.15536(17) 0.0501(8) Uani 1 1 d .
F16 F 0.95953(17) 0.7137(3) 1.21017(17) 0.0525(8) Uani 1 1 d .
F17 F 0.83380(15) 0.7796(3) 1.18458(16) 0.0447(7) Uani 1 1 d .
F18 F 0.9341(2) 0.9190(4) 1.22586(15) 0.0545(8) Uani 1 1 d .
F19 F 0.6860(2) 1.2260(3) 0.80023(14) 0.0454(7) Uani 1 1 d .
F20 F 0.63136(15) 1.3965(3) 0.83473(15) 0.0383(6) Uani 1 1 d .
F21 F 0.75826(17) 1.4033(3) 0.83655(17) 0.0464(7) Uani 1 1 d .
F22 F 0.7344(2) 1.5585(3) 0.94804(18) 0.0534(8) Uani 1 1 d .
F23 F 0.85195(18) 1.5331(3) 1.03764(19) 0.0508(7) Uani 1 1 d .
F24 F 0.7398(2) 1.5398(3) 1.0672(2) 0.0565(8) Uani 1 1 d .
F25 F 0.85946(19) 1.3841(3) 1.16531(16) 0.0478(7) Uani 1 1 d .
F26 F 0.88672(15) 1.1766(3) 1.17587(14) 0.0410(6) Uani 1 1 d .
F27 F 0.77247(16) 1.2494(3) 1.18692(14) 0.0435(7) Uani 1 1 d .
H1 H 0.784(3) 0.982(6) 1.125(3) 0.050 Uiso 1 1 d .

loop_
_atom_site_aniso_label
_atom_site_aniso_U_11
_atom_site_aniso_U_22
_atom_site_aniso_U_33
_atom_site_aniso_U_23
_atom_site_aniso_U_13
_atom_site_aniso_U_12
Ag 0.02534(15) 0.0466(2) 0.02064(14) -0.00501(13) 0.00558(11) 0.01089(13)
N1 0.0177(13) 0.0249(15) 0.0222(14) 0.0013(12) 0.0069(11) 0.0023(11)
N2 0.0163(13) 0.0219(15) 0.0279(15) -0.0016(12) 0.0051(12) 0.0014(11)
N3 0.0158(13) 0.0279(15) 0.0216(14) 0.0028(12) 0.0068(11) 0.0018(11)
N4 0.0213(14) 0.0300(16) 0.0215(14) -0.0008(13) 0.0099(12) 0.0034(12)
N5 0.0165(12) 0.0236(15) 0.0199(13) -0.0006(11) 0.0079(11) 0.0015(11)
N6 0.0170(12) 0.0231(15) 0.0199(13) 0.0003(12) 0.0075(11) 0.0043(11)
B 0.0171(16) 0.0246(19) 0.0198(17) 0.0003(15) 0.0066(14) -0.0012(14)
C1 0.0179(16) 0.0225(18) 0.037(2) -0.0028(16) 0.0053(15) 0.0041(13)
C2 0.0194(16) 0.0222(18) 0.039(2) 0.0070(16) 0.0087(15) 0.0027(13)
C3 0.0185(15) 0.0253(18) 0.0297(18) 0.0079(15) 0.0108(14) 0.0039(13)
C4 0.0225(18) 0.029(2) 0.049(3) -0.0097(19) 0.0040(17) 0.0014(15)
C5 0.0218(18) 0.032(2) 0.050(3) 0.0115(19) 0.0106(17) 0.0012(16)
C6 0.0237(17) 0.036(2) 0.0310(19) 0.0074(17) 0.0137(15) 0.0038(15)
C7 0.0164(15) 0.0231(17) 0.0280(17) -0.0015(14) 0.0087(13) 0.0002(13)
C8 0.0168(15) 0.0250(18) 0.0324(19) 0.0026(15) 0.0078(14) 0.0020(13)
C9 0.0161(15) 0.0288(19) 0.0286(18) 0.0065(15) 0.0062(13) 0.0011(13)
C10 0.0254(18) 0.037(2) 0.036(2) -0.0042(18) 0.0139(16) 0.0067(16)
C11 0.0216(18) 0.041(2) 0.042(2) 0.0103(19) 0.0119(17) 0.0092(17)
C12 0.0221(18) 0.056(3) 0.029(2) 0.016(2) 0.0087(15) 0.0081(18)
C13 0.0176(15) 0.0269(18) 0.0241(17) 0.0023(14) 0.0108(13) 0.0048(13)
C14 0.0205(16) 0.0271(19) 0.0276(18) -0.0026(15) 0.0110(14) 0.0020(14)
C15 0.0174(15) 0.0277(18) 0.0245(17) -0.0063(14) 0.0094(13) -0.0004(13)
C16 0.038(2) 0.0270(19) 0.0281(18) 0.0020(16) 0.0151(16) 0.0101(16)
C17 0.039(2) 0.029(2) 0.041(2) -0.0048(19) 0.0080(19) 0.0002(18)
C18 0.0291(19) 0.037(2) 0.0256(18) -0.0098(17) 0.0079(15) -0.0025(16)
C19 0.054(3) 0.051(3) 0.0232(19) -0.005(2) -0.0066(19) 0.007(2)
C20 0.057(3) 0.065(4) 0.025(2) -0.008(2) 0.017(2) -0.008(3)
F1 0.0357(13) 0.0442(16) 0.0400(14) -0.0152(12) 0.0078(11) 0.0019(11)
F2 0.0412(14) 0.0268(13) 0.078(2) -0.0143(14) 0.0224(14) -0.0080(11)
F3 0.0281(12) 0.0498(17) 0.0570(17) -0.0225(14) -0.0089(12) 0.0084(12)
F4 0.0338(14) 0.0537(19) 0.079(2) -0.0142(17) 0.0221(14) -0.0173(13)
F5 0.0221(11) 0.0406(14) 0.0561(16) 0.0139(12) 0.0190(11) 0.0087(10)
F6 0.0316(13) 0.0556(19) 0.076(2) 0.0380(17) 0.0210(14) 0.0048(13)
F7 0.0331(13) 0.080(2) 0.0463(16) -0.0041(15) 0.0277(12) -0.0082(14)
F8 0.0425(14) 0.0370(14) 0.0364(13) -0.0045(11) 0.0209(11) 0.0041(11)
F9 0.0410(14) 0.0628(19) 0.0296(13) 0.0103(13) 0.0104(11) 0.0120(13)
F10 0.0572(17) 0.0367(15) 0.0623(18) -0.0193(14) 0.0371(15) -0.0038(13)
F11 0.0606(19) 0.124(3) 0.0332(14) 0.0130(18) 0.0249(14) 0.053(2)
F12 0.0549(16) 0.0455(17) 0.0658(19) -0.0128(14) 0.0466(15) -0.0151(14)
F13 0.0341(14) 0.110(3) 0.0556(18) 0.0186(19) 0.0227(13) 0.0352(17)
F14 0.0436(16) 0.0393(17) 0.106(3) 0.0256(18) 0.0091(17) 0.0154(14)
F15 0.0234(12) 0.068(2) 0.0470(16) 0.0051(15) -0.0038(11) 0.0088(13)
F16 0.0355(14) 0.077(2) 0.0472(16) 0.0361(16) 0.0171(12) 0.0235(14)
F17 0.0305(12) 0.0617(19) 0.0480(15) 0.0294(14) 0.0212(11) 0.0105(12)
F18 0.0623(19) 0.073(2) 0.0248(13) -0.0004(14) 0.0099(13) -0.0073(17)
F19 0.0735(19) 0.0367(15) 0.0247(12) 0.0035(11) 0.0148(12) 0.0167(14)
F20 0.0354(13) 0.0434(15) 0.0338(13) 0.0065(11) 0.0084(10) 0.0181(11)
F21 0.0440(15) 0.0524(17) 0.0477(16) 0.0231(14) 0.0215(13) 0.0043(13)
F22 0.0665(19) 0.0272(14) 0.0532(17) 0.0020(13) 0.0018(15) 0.0088(13)
F23 0.0445(15) 0.0334(15) 0.068(2) -0.0011(14) 0.0101(14) -0.0135(12)
F24 0.069(2) 0.0405(17) 0.0649(19) -0.0241(15) 0.0283(16) 0.0036(15)
F25 0.0609(18) 0.0412(16) 0.0342(14) -0.0114(12) 0.0060(13) -0.0162(14)
F26 0.0312(12) 0.0535(17) 0.0296(12) -0.0088(12) -0.0015(10) 0.0064(12)
F27 0.0412(14) 0.067(2) 0.0274(12) -0.0073(13) 0.0180(11) -0.0002(13)

loop_
_atom_type_symbol
_atom_type_description
_atom_type_scat_dispersion_real
_atom_type_scat_dispersion_imag
_atom_type_scat_source
C C 0.0033 0.0016 'International Tables Vol C Tables 4.2.6.8 and 6.1.1.4'
H H 0.0000 0.0000 'International Tables Vol C Tables 4.2.6.8 and 6.1.1.4'
B B 0.0013 0.0007 'International Tables Vol C Tables 4.2.6.8 and 6.1.1.4'
N N 0.0061 0.0033 'International Tables Vol C Tables 4.2.6.8 and 6.1.1.4'
F F 0.0171 0.0103 'International Tables Vol C Tables 4.2.6.8 and 6.1.1.4'
Ag Ag -0.8971 1.1015 'International Tables Vol C Tables 4.2.6.8 and 6.1.1.4'

loop_
_geom_angle_atom_site_label_1
_geom_angle_atom_site_label_2
_geom_angle_atom_site_label_3
_geom_angle
C20 Ag C19 32.73(19)
C20 Ag N4 124.65(16)
C19 Ag N4 156.45(16)
C20 Ag N2 140.40(16)
C19 Ag N2 114.77(17)
N4 Ag N2 80.76(10)
C20 Ag N6 128.23(17)
C19 Ag N6 119.25(15)
N4 Ag N6 78.74(10)
N2 Ag N6 82.61(10)
N2 N1 C3 109.7(3)
N2 N1 B 120.4(3)
C3 N1 B 129.7(3)
C1 N2 N1 106.6(3)
C1 N2 Ag 132.4(3)
N1 N2 Ag 115.6(2)
C9 N3 N4 109.8(3)
C9 N3 B 128.7(3)
N4 N3 B 121.2(3)
C7 N4 N3 106.8(3)
C7 N4 Ag 132.9(2)
N3 N4 Ag 115.8(2)
C15 N5 N6 109.9(3)
C15 N5 B 129.6(3)
N6 N5 B 120.5(3)
C13 N6 N5 106.6(3)
C13 N6 Ag 134.4(2)
N5 N6 Ag 116.4(2)
N3 B N1 109.2(3)
N3 B N5 109.7(3)
N1 B N5 110.6(3)
N3 B H1 104(3)
N1 B H1 105(3)
N5 B H1 119(3)
N2 C1 C2 111.3(3)
N2 C1 C4 118.2(4)
C2 C1 C4 130.5(4)
C3 C2 C1 103.7(3)
C3 C2 C5 128.1(4)
C1 C2 C5 128.1(4)
N1 C3 C2 108.7(3)
N1 C3 C6 122.2(3)
C2 C3 C6 129.2(3)
F1 C4 F3 107.6(4)
F1 C4 F2 107.0(3)
F3 C4 F2 107.0(3)
F1 C4 C1 111.8(3)
F3 C4 C1 111.6(3)
F2 C4 C1 111.5(4)
F4 C5 F6 107.7(4)
F4 C5 F5 106.0(3)
F6 C5 F5 106.3(4)
F4 C5 C2 112.1(4)
F6 C5 C2 112.3(3)
F5 C5 C2 112.1(4)
F7 C6 F9 107.4(3)
F7 C6 F8 107.2(3)
F9 C6 F8 107.7(3)
F7 C6 C3 111.0(3)
F9 C6 C3 112.3(3)
F8 C6 C3 111.0(3)
N4 C7 C8 110.5(3)
N4 C7 C10 119.4(3)
C8 C7 C10 130.1(3)
C9 C8 C7 104.3(3)
C9 C8 C11 127.9(4)
C7 C8 C11 127.7(3)
N3 C9 C8 108.6(3)
N3 C9 C12 122.5(3)
C8 C9 C12 128.8(3)
F10 C10 F11 107.8(4)
F10 C10 F12 106.6(3)
F11 C10 F12 107.0(4)
F10 C10 C7 112.0(4)
F11 C10 C7 111.5(3)
F12 C10 C7 111.6(3)
F14 C11 F15 107.5(4)
F14 C11 F13 107.0(4)
F15 C11 F13 106.5(4)
F14 C11 C8 113.6(4)
F15 C11 C8 111.5(4)
F13 C11 C8 110.3(4)
F18 C12 F16 108.8(4)
F18 C12 F17 107.5(4)
F16 C12 F17 106.5(4)
F18 C12 C9 112.8(4)
F16 C12 C9 110.4(4)
F17 C12 C9 110.6(3)
N6 C13 C14 111.0(3)
N6 C13 C16 119.6(3)
C14 C13 C16 129.4(4)
C15 C14 C13 103.4(3)
C15 C14 C17 128.3(4)
C13 C14 C17 128.3(4)
N5 C15 C14 109.0(3)
N5 C15 C18 122.2(4)
C14 C15 C18 128.7(4)
F20 C16 F19 107.1(3)
F20 C16 F21 107.4(3)
F19 C16 F21 107.0(3)
F20 C16 C13 112.1(3)
F19 C16 C13 111.3(3)
F21 C16 C13 111.7(3)
F23 C17 F24 107.5(4)
F23 C17 F22 105.9(4)
F24 C17 F22 106.6(4)
F23 C17 C14 112.7(4)
F24 C17 C14 112.6(4)
F22 C17 C14 111.1(4)
F27 C18 F26 108.1(4)
F27 C18 F25 106.8(3)
F26 C18 F25 106.6(3)
F27 C18 C15 112.5(3)
F26 C18 C15 112.1(3)
F25 C18 C15 110.4(4)
C20 C19 Ag 71.8(3)
C20 C19 H19A 116.4
Ag C19 H19A 116.4
C20 C19 H19B 116.4
Ag C19 H19B 116.4
H19A C19 H19B 113.4
C19 C20 Ag 75.5(3)
C19 C20 H20A 115.9
Ag C20 H20A 115.9
C19 C20 H20B 115.9
Ag C20 H20B 115.9
H20A C20 H20B 112.9

loop_
_geom_bond_atom_site_label_1
_geom_bond_atom_site_label_2
_geom_bond_distance
Ag C20 2.294(4)
Ag C19 2.337(4)
Ag N4 2.369(3)
Ag N2 2.399(3)
Ag N6 2.444(3)
N1 N2 1.354(4)
N1 C3 1.356(5)
N1 B 1.566(5)
N2 C1 1.332(5)
N3 C9 1.352(5)
N3 N4 1.354(4)
N3 B 1.562(5)
N4 C7 1.335(4)
N5 C15 1.345(5)
N5 N6 1.353(4)
N5 B 1.567(5)
N6 C13 1.330(5)
B H1 1.07(5)
C1 C2 1.400(6)
C1 C4 1.507(6)
C2 C3 1.387(6)
C2 C5 1.496(5)
C3 C6 1.506(6)
C4 F1 1.329(5)
C4 F3 1.338(5)
C4 F2 1.342(5)
C5 F4 1.327(6)
C5 F6 1.334(5)
C5 F5 1.340(5)
C6 F7 1.328(4)
C6 F9 1.333(5)
C6 F8 1.337(5)
C7 C8 1.402(5)
C7 C10 1.502(5)
C8 C9 1.380(5)
C8 C11 1.510(5)
C9 C12 1.508(5)
C10 F10 1.317(5)
C10 F11 1.320(5)
C10 F12 1.336(5)
C11 F14 1.316(6)
C11 F15 1.326(5)
C11 F13 1.332(5)
C12 F18 1.319(6)
C12 F16 1.328(5)
C12 F17 1.340(5)
C13 C14 1.408(5)
C13 C16 1.509(5)
C14 C15 1.383(5)
C14 C17 1.490(6)
C15 C18 1.509(5)
C16 F20 1.331(5)
C16 F19 1.334(5)
C16 F21 1.334(5)
C17 F23 1.330(5)
C17 F24 1.332(6)
C17 F22 1.343(5)
C18 F27 1.325(5)
C18 F26 1.328(5)
C18 F25 1.338(5)
C19 C20 1.305(8)
C19 H19A 0.9900
C19 H19B 0.9900
C20 H20A 0.9900
C20 H20B 0.9900
